data_7043947
loop_
_publ_author_name
'Mahapatra, Prithwish'
'Ghosh, Soumavo'
'Koizumi, Naoki'
'Kanetomo, Takuya'
'Ishida, Takayuki'
'Drew, Michael G.B'
'Ghosh, Ashutosh'

_publ_section_title
;
 Structural Variations in (CuL)2Ln Complexes of a Series of Lanthanide
 Ions with Salen-Type Unsymmetrical Schiff Base(H2L): The Dy and Tb
 Derivatives as Potential Single-Molecule Magnets
;
_journal_name_full 'Dalton Trans.'
_journal_paper_doi 10.1039/C7DT02061A
_journal_year 2017
_chemical_formula_sum 'C40 H42 Cu2 N9 O13 Tb'
_chemical_formula_weight 1142.82
_space_group_crystal_system tetragonal
_space_group_IT_number 88
_space_group_name_Hall '-I 4ad'
_space_group_name_H-M_alt 'I 41/a'
_symmetry_space_group_name_Hall '-I 4ad'
_symmetry_space_group_name_H-M 'I 41/a :2'
_atom_sites_solution_hydrogens geom
_audit_creation_method SHELXL-2016/6
_audit_update_record
;
2017-07-31 deposited with the CCDC.
2017-08-10 downloaded from the CCDC.
;
_cell_angle_alpha 90
_cell_angle_beta 90
_cell_angle_gamma 90
_cell_formula_units_Z 8
_cell_length_a 17.351(17)
_cell_length_b 17.351(17)
_cell_length_c 30.46(2)
_cell_measurement_reflns_used 21103
_cell_measurement_temperature 293(2)
_cell_measurement_theta_max 25.107
_cell_measurement_theta_min 1.351
_cell_volume 9170(14)
_computing_cell_refinement 'Bruker SMART'
_computing_data_collection 'Bruker SMART'
_computing_data_reduction 'Bruker SAINT'
_computing_molecular_graphics PLATON(Spek,2004)
_computing_publication_material 'SHELXL-2016/6, PLATON, WINGX (Ferrugia, 2012)'
_computing_structure_refinement 'SHELXL-2016/6 (Sheldrick, 2016)'
_computing_structure_solution 'SHELXL97 (Sheldrick, 2008)'
_diffrn_ambient_temperature 293(2)
_diffrn_measured_fraction_theta_full 0.997
_diffrn_measured_fraction_theta_max 0.997
_diffrn_measurement_device_type 'CCD area detector'
_diffrn_measurement_method 'phi and omega scans'
_diffrn_radiation_monochromator graphite
_diffrn_radiation_source 'fine-focus sealed tube'
_diffrn_radiation_type MoK\a
_diffrn_radiation_wavelength 0.71073
_diffrn_reflns_av_R_equivalents 0.0606
_diffrn_reflns_av_unetI/netI 0.0448
_diffrn_reflns_Laue_measured_fraction_full 0.997
_diffrn_reflns_Laue_measured_fraction_max 0.997
_diffrn_reflns_limit_h_max 20
_diffrn_reflns_limit_h_min -20
_diffrn_reflns_limit_k_max 20
_diffrn_reflns_limit_k_min -18
_diffrn_reflns_limit_l_max 36
_diffrn_reflns_limit_l_min -28
_diffrn_reflns_number 21103
_diffrn_reflns_point_group_measured_fraction_full 0.997
_diffrn_reflns_point_group_measured_fraction_max 0.997
_diffrn_reflns_theta_full 25.107
_diffrn_reflns_theta_max 25.107
_diffrn_reflns_theta_min 1.351
_exptl_absorpt_coefficient_mu 2.516
_exptl_absorpt_correction_T_max 0.778
_exptl_absorpt_correction_T_min 0.692
_exptl_absorpt_correction_type empirical
_exptl_absorpt_process_details SADABS
_exptl_crystal_colour green
_exptl_crystal_density_diffrn 1.656
_exptl_crystal_density_method 'not measured'
_exptl_crystal_description prismatic
_exptl_crystal_F_000 4576
_exptl_crystal_size_max 0.150
_exptl_crystal_size_mid 0.130
_exptl_crystal_size_min 0.100
_refine_diff_density_max 1.010
_refine_diff_density_min -0.654
_refine_diff_density_rms 0.096
_refine_ls_extinction_method none
_refine_ls_goodness_of_fit_ref 1.054
_refine_ls_hydrogen_treatment constr
_refine_ls_matrix_type full
_refine_ls_number_parameters 297
_refine_ls_number_reflns 4091
_refine_ls_number_restraints 0
_refine_ls_restrained_S_all 1.054
_refine_ls_R_factor_all 0.0741
_refine_ls_R_factor_gt 0.0454
_refine_ls_shift/su_max 0.001
_refine_ls_shift/su_mean 0.000
_refine_ls_structure_factor_coef Fsqd
_refine_ls_weighting_details 'w=1/[\s^2^(Fo^2^)+(0.0697P)^2^+9.0413P] where P=(Fo^2^+2Fc^2^)/3'
_refine_ls_weighting_scheme calc
_refine_ls_wR_factor_gt 0.1175
_refine_ls_wR_factor_ref 0.1335
_reflns_Friedel_coverage 0.000
_reflns_number_gt 2843
_reflns_number_total 4091
_reflns_threshold_expression 'I > 2\s(I)'
_cod_data_source_file c7dt02061a2.cif
_cod_data_source_block 2
_cod_depositor_comments
;
The following automatic conversions were performed:

'_exptl_absorpt_correction_type' value 'EMPIRICAL' changed to
'empirical' according to
/home/data/users/saulius/crontab/automatic-downloads/rss-feeds/RSC/lib/dictionaries/cif_core.dic
dictionary named 'cif_core.dic' version 2.4.2 from 2011-04-26.

Automatic conversion script
Id: cif_fix_values 4973 2017-02-22 13:04:09Z antanas 
;
_cod_original_cell_volume 9170(19)
_cod_database_code 7043947
_shelx_shelxl_version_number 2016/6
_shelx_space_group_comment
;
The symmetry employed for this shelxl refinement is uniquely defined
by the following loop, which should always be used as a source of
symmetry information in preference to the above space-group names.
They are only intended as comments.
;
_shelx_estimated_absorpt_t_min 0.704
_shelx_estimated_absorpt_t_max 0.787

loop_
_space_group_symop_operation_xyz
'x, y, z'
'-y+3/4, x+1/4, z+1/4'
'-x+1/2, -y, z+1/2'
'y+3/4, -x+3/4, z+3/4'
'x+1/2, y+1/2, z+1/2'
'-y+5/4, x+3/4, z+3/4'
'-x+1, -y+1/2, z+1'
'y+5/4, -x+5/4, z+5/4'
'-x, -y, -z'
'y-3/4, -x-1/4, -z-1/4'
'x-1/2, y, -z-1/2'
'-y-3/4, x-3/4, -z-3/4'
'-x+1/2, -y+1/2, -z+1/2'
'y-1/4, -x+1/4, -z+1/4'
'x, y+1/2, -z'
'-y-1/4, x-1/4, -z-1/4'

loop_
_atom_site_label
_atom_site_type_symbol
_atom_site_fract_x
_atom_site_fract_y
_atom_site_fract_z
_atom_site_U_iso_or_equiv
_atom_site_adp_type
_atom_site_occupancy
_atom_site_site_symmetry_order
_atom_site_calc_flag
_atom_site_refinement_flags_posn
_atom_site_refinement_flags_adp
_atom_site_refinement_flags_occupancy
Cu1 Cu 0.51709(4) 0.07148(4) 0.63008(2) 0.0516(2) Uani 1 1 d . . .
Tb1 Tb 0.500000 0.250000 0.59202(2) 0.05520(18) Uani 1 2 d S T P
N1 N 0.4691(3) 0.0381(3) 0.68664(19) 0.0669(15) Uani 1 1 d . . .
N2 N 0.5015(3) -0.0257(3) 0.59801(18) 0.0584(13) Uani 1 1 d . . .
N3 N 0.6534(6) 0.0466(5) 0.6440(3) 0.112(3) Uani 1 1 d . . .
N4 N 0.500000 0.250000 0.4954(3) 0.093(3) Uani 1 2 d S T P
N5 N 0.3380(5) 0.1729(4) 0.6033(2) 0.0847(19) Uani 1 1 d . . .
O1 O 0.5305(2) 0.1752(2) 0.65405(12) 0.0521(10) Uani 1 1 d . . .
O2 O 0.5510(2) 0.1249(2) 0.57637(13) 0.0524(10) Uani 1 1 d . . .
O3 O 0.500000 0.250000 0.4560(3) 0.136(4) Uani 1 2 d S T P
O4 O 0.4515(4) 0.2135(3) 0.51755(17) 0.0896(17) Uani 1 1 d . . .
O5 O 0.2765(4) 0.1473(4) 0.6093(3) 0.134(3) Uani 1 1 d . . .
O6 O 0.3946(4) 0.1382(5) 0.6026(2) 0.143(3) Uani 1 1 d . . .
O7 O 0.3475(4) 0.2461(4) 0.5963(2) 0.126(2) Uani 1 1 d . . .
C1 C 0.5617(3) 0.1823(4) 0.6934(2) 0.0555(15) Uani 1 1 d . . .
C2 C 0.6120(4) 0.2421(4) 0.7021(2) 0.0714(19) Uani 1 1 d . . .
H2 H 0.621186 0.278476 0.680270 0.086 Uiso 1 1 calc R U .
C3 C 0.6489(5) 0.2500(6) 0.7415(3) 0.099(3) Uani 1 1 d . . .
H3 H 0.683756 0.290003 0.745917 0.119 Uiso 1 1 calc R U .
C4 C 0.6343(7) 0.1985(7) 0.7745(3) 0.124(4) Uani 1 1 d . . .
H4 H 0.659627 0.202857 0.801246 0.149 Uiso 1 1 calc R U .
C5 C 0.5821(6) 0.1406(6) 0.7678(3) 0.108(3) Uani 1 1 d . . .
H5 H 0.572022 0.106699 0.790712 0.129 Uiso 1 1 calc R U .
C6 C 0.5429(4) 0.1300(5) 0.7277(2) 0.077(2) Uani 1 1 d . . .
C7 C 0.4847(4) 0.0704(4) 0.7232(3) 0.074(2) Uani 1 1 d . . .
C8 C 0.4423(6) 0.0494(6) 0.7652(3) 0.128(4) Uani 1 1 d . . .
H8A H 0.388943 0.063157 0.762499 0.193 Uiso 1 1 calc R U .
H8B H 0.464676 0.076837 0.789463 0.193 Uiso 1 1 calc R U .
H8C H 0.446587 -0.005051 0.770310 0.193 Uiso 1 1 calc R U .
C9 C 0.4079(5) -0.0219(5) 0.6862(3) 0.102(3) Uani 1 1 d . . .
H9A H 0.361377 -0.000685 0.699074 0.122 Uiso 1 1 calc R U .
H9B H 0.424220 -0.064917 0.704288 0.122 Uiso 1 1 calc R U .
C10 C 0.3900(6) -0.0508(7) 0.6411(4) 0.135(4) Uani 1 1 d . . .
H10A H 0.348598 -0.088166 0.643295 0.162 Uiso 1 1 calc R U .
H10B H 0.370849 -0.007867 0.623767 0.162 Uiso 1 1 calc R U .
C11 C 0.4526(5) -0.0856(4) 0.6177(3) 0.088(2) Uani 1 1 d . . .
H11A H 0.432566 -0.119005 0.594849 0.106 Uiso 1 1 calc R U .
H11B H 0.482996 -0.116799 0.637672 0.106 Uiso 1 1 calc R U .
C12 C 0.5298(4) -0.0389(3) 0.5609(2) 0.0582(16) Uani 1 1 d . . .
H12 H 0.516828 -0.085822 0.548141 0.070 Uiso 1 1 calc R U .
C13 C 0.5798(3) 0.0099(3) 0.53578(19) 0.0498(14) Uani 1 1 d . . .
C14 C 0.6194(4) -0.0231(3) 0.5002(2) 0.0572(16) Uani 1 1 d . . .
H14 H 0.610641 -0.074604 0.493464 0.069 Uiso 1 1 calc R U .
C15 C 0.6695(4) 0.0172(4) 0.4757(2) 0.0702(18) Uani 1 1 d . . .
H15 H 0.695426 -0.006139 0.452528 0.084 Uiso 1 1 calc R U .
C16 C 0.6818(4) 0.0945(4) 0.4855(2) 0.0717(19) Uani 1 1 d . . .
H16 H 0.717570 0.122621 0.469406 0.086 Uiso 1 1 calc R U .
C17 C 0.6418(4) 0.1295(4) 0.5187(2) 0.0613(17) Uani 1 1 d . . .
H17 H 0.649605 0.181712 0.523905 0.074 Uiso 1 1 calc R U .
C18 C 0.5895(3) 0.0891(3) 0.54484(18) 0.0450(13) Uani 1 1 d . . .
C19 C 0.7075(7) 0.0780(6) 0.6402(4) 0.109(3) Uani 1 1 d . . .
C20A C 0.7796(10) 0.1258(11) 0.6409(8) 0.129(5) Uiso 0.67(2) 1 d . U P
H20A H 0.771957 0.171311 0.623529 0.194 Uiso 0.67(2) 1 calc R U P
H20B H 0.821502 0.096362 0.628966 0.194 Uiso 0.67(2) 1 calc R U P
H20C H 0.791302 0.140157 0.670565 0.194 Uiso 0.67(2) 1 calc R U P
C20B C 0.773(2) 0.105(2) 0.6114(15) 0.129(5) Uiso 0.33(2) 1 d . U P
H20D H 0.796050 0.061420 0.596849 0.194 Uiso 0.33(2) 1 calc R U P
H20E H 0.811663 0.129857 0.629253 0.194 Uiso 0.33(2) 1 calc R U P
H20F H 0.754347 0.140649 0.589946 0.194 Uiso 0.33(2) 1 calc R U P

loop_
_atom_site_aniso_label
_atom_site_aniso_U_11
_atom_site_aniso_U_22
_atom_site_aniso_U_33
_atom_site_aniso_U_23
_atom_site_aniso_U_13
_atom_site_aniso_U_12
Cu1 0.0581(5) 0.0418(4) 0.0549(5) 0.0111(3) 0.0033(3) -0.0017(3)
Tb1 0.0879(4) 0.0339(2) 0.0438(3) 0.000 0.000 0.0052(2)
N1 0.075(4) 0.062(3) 0.064(4) 0.015(3) 0.013(3) -0.003(3)
N2 0.069(3) 0.034(3) 0.072(4) 0.011(3) 0.006(3) -0.006(2)
N3 0.128(7) 0.104(6) 0.103(6) 0.027(5) 0.009(6) -0.006(5)
N4 0.185(12) 0.051(6) 0.044(5) 0.000 0.000 0.025(6)
N5 0.082(5) 0.092(5) 0.080(5) 0.001(4) -0.013(4) -0.023(4)
O1 0.064(3) 0.044(2) 0.048(2) 0.0034(18) -0.002(2) 0.0021(18)
O2 0.073(3) 0.032(2) 0.052(2) 0.0020(18) 0.008(2) -0.0040(18)
O3 0.261(12) 0.100(6) 0.048(5) 0.000 0.000 0.044(7)
O4 0.158(5) 0.048(3) 0.063(3) -0.004(2) -0.032(3) 0.012(3)
O5 0.078(4) 0.156(6) 0.168(6) 0.037(5) -0.017(4) -0.057(4)
O6 0.095(5) 0.206(9) 0.128(6) -0.045(6) -0.026(4) 0.044(5)
O7 0.170(7) 0.105(5) 0.103(5) 0.000(4) 0.008(4) -0.053(5)
C1 0.054(4) 0.062(4) 0.050(4) -0.001(3) 0.000(3) 0.018(3)
C2 0.065(4) 0.090(5) 0.059(4) -0.004(4) -0.004(3) 0.010(4)
C3 0.080(6) 0.125(8) 0.092(7) -0.018(6) -0.024(5) 0.016(5)
C4 0.146(10) 0.154(10) 0.074(6) -0.002(7) -0.048(6) 0.018(8)
C5 0.127(8) 0.131(8) 0.065(6) 0.020(5) -0.019(5) 0.010(7)
C6 0.083(5) 0.101(6) 0.046(4) 0.009(4) 0.004(4) 0.021(4)
C7 0.077(5) 0.076(5) 0.068(5) 0.021(4) 0.020(4) 0.015(4)
C8 0.179(11) 0.131(8) 0.075(6) 0.035(6) 0.037(6) -0.004(7)
C9 0.109(7) 0.099(6) 0.098(7) 0.004(5) 0.040(5) -0.034(5)
C10 0.114(9) 0.125(9) 0.167(11) 0.035(8) 0.001(8) -0.058(7)
C11 0.095(6) 0.058(4) 0.111(7) -0.003(4) 0.024(5) -0.024(4)
C12 0.063(4) 0.034(3) 0.078(5) 0.001(3) -0.007(4) -0.002(3)
C13 0.051(3) 0.043(3) 0.055(4) 0.001(3) -0.007(3) 0.002(3)
C14 0.067(4) 0.042(3) 0.064(4) -0.012(3) -0.004(3) 0.005(3)
C15 0.073(5) 0.073(5) 0.065(4) -0.009(4) 0.006(4) 0.012(4)
C16 0.077(5) 0.072(5) 0.066(4) -0.002(4) 0.022(4) -0.006(4)
C17 0.076(4) 0.047(3) 0.061(4) -0.004(3) 0.012(3) -0.012(3)
C18 0.053(3) 0.036(3) 0.046(3) -0.001(2) -0.001(3) 0.001(2)
C19 0.106(8) 0.096(7) 0.125(8) 0.043(6) 0.007(7) 0.018(6)

loop_
_atom_type_symbol
_atom_type_description
_atom_type_scat_dispersion_real
_atom_type_scat_dispersion_imag
_atom_type_scat_source
C C 0.0033 0.0016 'International Tables Vol C Tables 4.2.6.8 and 6.1.1.4'
H H 0.0000 0.0000 'International Tables Vol C Tables 4.2.6.8 and 6.1.1.4'
N N 0.0061 0.0033 'International Tables Vol C Tables 4.2.6.8 and 6.1.1.4'
O O 0.0106 0.0060 'International Tables Vol C Tables 4.2.6.8 and 6.1.1.4'
Cu Cu 0.3201 1.2651 'International Tables Vol C Tables 4.2.6.8 and 6.1.1.4'
Tb Tb -0.1723 4.1537 'International Tables Vol C Tables 4.2.6.8 and 6.1.1.4'

loop_
_geom_angle_atom_site_label_1
_geom_angle_atom_site_label_2
_geom_angle_atom_site_label_3
_geom_angle
_geom_angle_site_symmetry_1
_geom_angle_site_symmetry_3
O1 Cu1 N2 172.01(19) . .
O1 Cu1 O2 80.89(16) . .
N2 Cu1 O2 91.83(19) . .
O1 Cu1 N1 89.7(2) . .
N2 Cu1 N1 97.0(2) . .
O2 Cu1 N1 167.48(19) . .
O1 Cu1 N3 89.0(2) . .
N2 Cu1 N3 93.9(3) . .
O2 Cu1 N3 86.5(2) . .
N1 Cu1 N3 101.7(3) . .
O1 Tb1 O1 73.2(2) . 7_554
O1 Tb1 O2 138.08(13) . 7_554
O1 Tb1 O2 64.91(14) 7_554 7_554
O1 Tb1 O2 64.91(14) . .
O1 Tb1 O2 138.09(13) 7_554 .
O2 Tb1 O2 157.01(19) 7_554 .
O1 Tb1 O4 142.40(16) . 7_554
O1 Tb1 O4 131.64(15) 7_554 7_554
O2 Tb1 O4 73.38(15) 7_554 7_554
O2 Tb1 O4 85.67(14) . 7_554
O1 Tb1 O4 131.64(15) . .
O1 Tb1 O4 142.39(16) 7_554 .
O2 Tb1 O4 85.67(14) 7_554 .
O2 Tb1 O4 73.37(15) . .
O4 Tb1 O4 49.8(3) 7_554 .
O1 Tb1 O7 75.51(17) . 7_554
O1 Tb1 O7 99.88(18) 7_554 7_554
O2 Tb1 O7 110.84(18) 7_554 7_554
O2 Tb1 O7 70.35(18) . 7_554
O4 Tb1 O7 72.7(2) 7_554 7_554
O4 Tb1 O7 112.7(2) . 7_554
O1 Tb1 O7 99.88(18) . .
O1 Tb1 O7 75.51(17) 7_554 .
O2 Tb1 O7 70.35(18) 7_554 .
O2 Tb1 O7 110.85(18) . .
O4 Tb1 O7 112.7(2) 7_554 .
O4 Tb1 O7 72.7(2) . .
O7 Tb1 O7 174.4(3) 7_554 .
O1 Tb1 O6 70.04(19) . .
O1 Tb1 O6 98.59(19) 7_554 .
O2 Tb1 O6 115.3(2) 7_554 .
O2 Tb1 O6 67.66(19) . .
O4 Tb1 O6 121.4(2) 7_554 .
O4 Tb1 O6 72.3(2) . .
O7 Tb1 O6 133.8(2) 7_554 .
O7 Tb1 O6 45.2(2) . .
O1 Tb1 O6 98.59(19) . 7_554
O1 Tb1 O6 70.04(19) 7_554 7_554
O2 Tb1 O6 67.66(19) 7_554 7_554
O2 Tb1 O6 115.3(2) . 7_554
O4 Tb1 O6 72.3(2) 7_554 7_554
O4 Tb1 O6 121.4(2) . 7_554
O7 Tb1 O6 45.2(2) 7_554 7_554
O7 Tb1 O6 133.8(2) . 7_554
O6 Tb1 O6 166.3(3) . 7_554
C7 N1 C9 117.8(6) . .
C7 N1 Cu1 122.4(5) . .
C9 N1 Cu1 119.5(5) . .
C12 N2 C11 117.7(6) . .
C12 N2 Cu1 123.4(4) . .
C11 N2 Cu1 118.9(5) . .
C19 N3 Cu1 136.6(9) . .
O3 N4 O4 122.6(4) . .
O3 N4 O4 122.7(4) . 7_554
O4 N4 O4 114.7(9) . 7_554
O3 N4 Tb1 180.0 . .
O4 N4 Tb1 57.4(4) . .
O4 N4 Tb1 57.3(4) 7_554 .
O6 N5 O5 125.7(9) . .
O6 N5 O7 113.5(8) . .
O5 N5 O7 120.8(9) . .
C1 O1 Cu1 118.3(4) . .
C1 O1 Tb1 140.3(4) . .
Cu1 O1 Tb1 100.42(17) . .
C18 O2 Cu1 122.2(3) . .
C18 O2 Tb1 139.1(3) . .
Cu1 O2 Tb1 98.69(16) . .
N4 O4 Tb1 97.8(5) . .
N5 O6 Tb1 101.9(7) . .
N5 O7 Tb1 99.2(6) . .
O1 C1 C2 120.2(6) . .
O1 C1 C6 120.8(6) . .
C2 C1 C6 119.0(6) . .
C3 C2 C1 122.6(8) . .
C3 C2 H2 118.7 . .
C1 C2 H2 118.7 . .
C4 C3 C2 119.5(9) . .
C4 C3 H3 120.3 . .
C2 C3 H3 120.3 . .
C3 C4 C5 119.6(9) . .
C3 C4 H4 120.2 . .
C5 C4 H4 120.2 . .
C4 C5 C6 123.0(9) . .
C4 C5 H5 118.5 . .
C6 C5 H5 118.5 . .
C5 C6 C1 116.2(8) . .
C5 C6 C7 120.7(8) . .
C1 C6 C7 123.1(7) . .
N1 C7 C6 122.9(6) . .
N1 C7 C8 121.8(8) . .
C6 C7 C8 115.3(8) . .
C7 C8 H8A 109.5 . .
C7 C8 H8B 109.5 . .
H8A C8 H8B 109.5 . .
C7 C8 H8C 109.5 . .
H8A C8 H8C 109.5 . .
H8B C8 H8C 109.5 . .
N1 C9 C10 113.0(7) . .
N1 C9 H9A 109.0 . .
C10 C9 H9A 109.0 . .
N1 C9 H9B 109.0 . .
C10 C9 H9B 109.0 . .
H9A C9 H9B 107.8 . .
C11 C10 C9 116.1(10) . .
C11 C10 H10A 108.3 . .
C9 C10 H10A 108.3 . .
C11 C10 H10B 108.3 . .
C9 C10 H10B 108.3 . .
H10A C10 H10B 107.4 . .
C10 C11 N2 110.0(7) . .
C10 C11 H11A 109.7 . .
N2 C11 H11A 109.7 . .
C10 C11 H11B 109.7 . .
N2 C11 H11B 109.7 . .
H11A C11 H11B 108.2 . .
N2 C12 C13 127.6(6) . .
N2 C12 H12 116.2 . .
C13 C12 H12 116.2 . .
C14 C13 C18 119.3(5) . .
C14 C13 C12 117.8(6) . .
C18 C13 C12 122.9(6) . .
C15 C14 C13 122.3(6) . .
C15 C14 H14 118.9 . .
C13 C14 H14 118.9 . .
C14 C15 C16 118.8(6) . .
C14 C15 H15 120.6 . .
C16 C15 H15 120.6 . .
C17 C16 C15 120.6(6) . .
C17 C16 H16 119.7 . .
C15 C16 H16 119.7 . .
C16 C17 C18 121.9(6) . .
C16 C17 H17 119.0 . .
C18 C17 H17 119.0 . .
O2 C18 C17 120.5(5) . .
O2 C18 C13 122.5(5) . .
C17 C18 C13 117.0(5) . .
N3 C19 C20A 172.4(16) . .
N3 C19 C20B 150(2) . .
C19 C20A H20A 109.5 . .
C19 C20A H20B 109.5 . .
H20A C20A H20B 109.5 . .
C19 C20A H20C 109.5 . .
H20A C20A H20C 109.5 . .
H20B C20A H20C 109.5 . .
C19 C20B H20D 109.5 . .
C19 C20B H20E 109.5 . .
H20D C20B H20E 109.5 . .
C19 C20B H20F 109.5 . .
H20D C20B H20F 109.5 . .
H20E C20B H20F 109.5 . .

loop_
_geom_bond_atom_site_label_1
_geom_bond_atom_site_label_2
_geom_bond_distance
_geom_bond_site_symmetry_2
Cu1 O1 1.956(4) .
Cu1 N2 1.967(5) .
Cu1 O2 1.970(4) .
Cu1 N1 2.000(5) .
Cu1 N3 2.442(10) .
Cu1 Tb1 3.321(3) .
Tb1 O1 2.353(4) .
Tb1 O1 2.353(4) 7_554
Tb1 O2 2.392(4) 7_554
Tb1 O2 2.392(4) .
Tb1 O4 2.501(5) 7_554
Tb1 O4 2.501(5) .
Tb1 O7 2.650(8) 7_554
Tb1 O7 2.650(8) .
Tb1 O6 2.685(9) .
Tb1 O6 2.685(9) 7_554
N1 C7 1.275(9) .
N1 C9 1.486(9) .
N2 C12 1.254(8) .
N2 C11 1.470(8) .
N3 C19 1.091(12) .
N4 O3 1.199(11) .
N4 O4 1.250(7) .
N4 O4 1.250(7) 7_554
N5 O6 1.152(9) .
N5 O5 1.170(8) .
N5 O7 1.300(8) .
O1 C1 1.321(7) .
O2 C18 1.325(6) .
C1 C2 1.382(10) .
C1 C6 1.421(9) .
C2 C3 1.368(10) .
C2 H2 0.9300 .
C3 C4 1.366(13) .
C3 H3 0.9300 .
C4 C5 1.368(14) .
C4 H4 0.9300 .
C5 C6 1.410(11) .
C5 H5 0.9300 .
C6 C7 1.452(11) .
C7 C8 1.521(10) .
C8 H8A 0.9600 .
C8 H8B 0.9600 .
C8 H8C 0.9600 .
C9 C10 1.496(14) .
C9 H9A 0.9700 .
C9 H9B 0.9700 .
C10 C11 1.433(13) .
C10 H10A 0.9700 .
C10 H10B 0.9700 .
C11 H11A 0.9700 .
C11 H11B 0.9700 .
C12 C13 1.433(8) .
C12 H12 0.9300 .
C13 C14 1.405(8) .
C13 C18 1.412(8) .
C14 C15 1.342(9) .
C14 H14 0.9300 .
C15 C16 1.390(9) .
C15 H15 0.9300 .
C16 C17 1.367(9) .
C16 H16 0.9300 .
C17 C18 1.396(8) .
C17 H17 0.9300 .
C19 C20A 1.50(2) .
C19 C20B 1.52(4) .
C20A H20A 0.9600 .
C20A H20B 0.9600 .
C20A H20C 0.9600 .
C20B H20D 0.9600 .
C20B H20E 0.9600 .
C20B H20F 0.9600 .

loop_
_geom_torsion_atom_site_label_1
_geom_torsion_atom_site_label_2
_geom_torsion_atom_site_label_3
_geom_torsion_atom_site_label_4
_geom_torsion
_geom_torsion_site_symmetry_1
O3 N4 O4 Tb1 180.0 .
O4 N4 O4 Tb1 0.001(0) 7_554
O5 N5 O6 Tb1 -176.6(8) .
O7 N5 O6 Tb1 4.1(8) .
O6 N5 O7 Tb1 -4.2(8) .
O5 N5 O7 Tb1 176.5(7) .
Cu1 O1 C1 C2 141.9(5) .
Tb1 O1 C1 C2 -24.0(9) .
Cu1 O1 C1 C6 -39.3(7) .
Tb1 O1 C1 C6 154.7(5) .
O1 C1 C2 C3 -176.5(6) .
C6 C1 C2 C3 4.7(10) .
C1 C2 C3 C4 -2.1(13) .
C2 C3 C4 C5 -1.0(15) .
C3 C4 C5 C6 1.3(17) .
C4 C5 C6 C1 1.3(14) .
C4 C5 C6 C7 -176.3(9) .
O1 C1 C6 C5 177.0(6) .
C2 C1 C6 C5 -4.2(10) .
O1 C1 C6 C7 -5.4(10) .
C2 C1 C6 C7 173.4(6) .
C9 N1 C7 C6 -179.6(7) .
Cu1 N1 C7 C6 -4.9(10) .
C9 N1 C7 C8 -0.4(11) .
Cu1 N1 C7 C8 174.2(6) .
C5 C6 C7 N1 -152.2(8) .
C1 C6 C7 N1 30.3(11) .
C5 C6 C7 C8 28.6(11) .
C1 C6 C7 C8 -148.9(7) .
C7 N1 C9 C10 175.1(8) .
Cu1 N1 C9 C10 0.2(11) .
N1 C9 C10 C11 60.0(12) .
C9 C10 C11 N2 -81.0(11) .
C12 N2 C11 C10 -142.8(8) .
Cu1 N2 C11 C10 35.6(10) .
C11 N2 C12 C13 -178.9(7) .
Cu1 N2 C12 C13 2.8(9) .
N2 C12 C13 C14 164.9(6) .
N2 C12 C13 C18 -16.2(10) .
C18 C13 C14 C15 3.4(9) .
C12 C13 C14 C15 -177.7(6) .
C13 C14 C15 C16 -0.8(10) .
C14 C15 C16 C17 -2.1(11) .
C15 C16 C17 C18 2.4(11) .
Cu1 O2 C18 C17 -150.4(5) .
Tb1 O2 C18 C17 30.7(9) .
Cu1 O2 C18 C13 30.2(7) .
Tb1 O2 C18 C13 -148.7(4) .
C16 C17 C18 O2 -179.2(6) .
C16 C17 C18 C13 0.3(10) .
C14 C13 C18 O2 176.4(5) .
C12 C13 C18 O2 -2.4(9) .
C14 C13 C18 C17 -3.0(8) .
C12 C13 C18 C17 178.1(6) .
Cu1 N3 C19 C20B -81(4) .
